data_4307244
loop_
_publ_author_name
'Pierre Thu\'ery'

_publ_contact_author_address
;
      CEA/Saclay, SCM (CNRS URA 331)
      B\^at. 125
      91191 Gif-sur-Yvette
      France
;
_publ_contact_author_email pierre.thuery@cea.fr
_publ_contact_author_fax '33 1 69 08 66 40'
_publ_contact_author_name 'P. Thu\'ery'
_publ_contact_author_phone '33 1 69 08 63 29'
_publ_section_title
;
Uranyl Ion Complexation by Citric and Citramalic Acids in the Presence of
Diamines
;
_journal_name_full 'Inorganic Chemistry'
_journal_page_first 2307
_journal_page_last 2315
_journal_paper_doi 10.1021/ic061772k
_journal_volume 46
_journal_year 2007
_chemical_formula_sum 'C32 H38 N4 O23 U2'
_chemical_formula_weight 1322.72
_space_group_IT_number 15
_symmetry_cell_setting monoclinic
_symmetry_space_group_name_Hall '-C 2yc'
_symmetry_space_group_name_H-M 'C 1 2/c 1'
_atom_sites_solution_hydrogens geom
_atom_sites_solution_primary direct
_atom_sites_solution_secondary difmap
_audit_creation_method SHELXL-97
_cell_angle_alpha 90.00
_cell_angle_beta 118.538(5)
_cell_angle_gamma 90.00
_cell_formula_units_Z 4
_cell_length_a 17.3514(15)
_cell_length_b 17.2886(17)
_cell_length_c 15.4500(11)
_cell_measurement_reflns_used 65138
_cell_measurement_temperature 100(2)
_cell_measurement_theta_max 25.68
_cell_measurement_theta_min 2.36
_cell_volume 4071.6(6)
_computing_cell_refinement 'HKL2000 (Otwinowski & Minor, 1997)'
_computing_data_collection 'COLLECT (Hooft, 1998)'
_computing_data_reduction 'HKL2000 (Otwinowski & Minor, 1997)'
_computing_molecular_graphics 'SHELXTL (Sheldrick, 1999)'
_computing_publication_material 'SHELXTL (Sheldrick, 1999); PLATON (Spek, 2003)'
_computing_structure_refinement 'SHELXL-97 (Sheldrick, 1997)'
_computing_structure_solution 'SHELXS-97 (Sheldrick, 1997)'
_diffrn_ambient_temperature 100(2)
_diffrn_measured_fraction_theta_full 0.999
_diffrn_measured_fraction_theta_max 0.999
_diffrn_measurement_device_type 'Nonius Kappa-CCD area-detector diffractometer'
_diffrn_measurement_method 'two \f and seven \w scans with 2\% steps'
_diffrn_radiation_monochromator graphite
_diffrn_radiation_source 'fine-focus sealed tube'
_diffrn_radiation_type MoK\a
_diffrn_radiation_wavelength 0.71073
_diffrn_reflns_av_R_equivalents 0.0343
_diffrn_reflns_av_sigmaI/netI 0.0446
_diffrn_reflns_limit_h_max 21
_diffrn_reflns_limit_h_min -21
_diffrn_reflns_limit_k_max 21
_diffrn_reflns_limit_k_min -21
_diffrn_reflns_limit_l_max 18
_diffrn_reflns_limit_l_min -18
_diffrn_reflns_number 65138
_diffrn_reflns_theta_full 25.68
_diffrn_reflns_theta_max 25.68
_diffrn_reflns_theta_min 2.36
_diffrn_standards_decay_% 0
_diffrn_standards_interval_time 0
_diffrn_standards_number 0
_exptl_absorpt_coefficient_mu 8.038
_exptl_absorpt_correction_T_max 0.786
_exptl_absorpt_correction_T_min 0.691
_exptl_absorpt_correction_type multi-scan
_exptl_absorpt_process_details 'SCALEPACK (Otwinowski & Minor, 1997)'
_exptl_crystal_colour 'translucent light yellow'
_exptl_crystal_density_diffrn 2.158
_exptl_crystal_description needle
_exptl_crystal_F_000 2504
_exptl_crystal_size_max 0.08
_exptl_crystal_size_mid 0.03
_exptl_crystal_size_min 0.03
_refine_diff_density_max 0.980
_refine_diff_density_min -1.415
_refine_diff_density_rms 0.125
_refine_ls_extinction_method none
_refine_ls_goodness_of_fit_ref 1.026
_refine_ls_hydrogen_treatment constr
_refine_ls_matrix_type full
_refine_ls_number_parameters 280
_refine_ls_number_reflns 3864
_refine_ls_number_restraints 66
_refine_ls_restrained_S_all 1.049
_refine_ls_R_factor_all 0.0660
_refine_ls_R_factor_gt 0.0402
_refine_ls_shift/su_max 0.001
_refine_ls_shift/su_mean 0.000
_refine_ls_structure_factor_coef Fsqd
_refine_ls_weighting_details 'calc w=1/[\s^2^(Fo^2^)+(0.0508P)^2^+10.1120P] where P=(Fo^2^+2Fc^2^)/3'
_refine_ls_weighting_scheme calc
_refine_ls_wR_factor_gt 0.0923
_refine_ls_wR_factor_ref 0.1013
_reflns_number_gt 2766
_reflns_number_total 3864
_reflns_threshold_expression >2sigma(I)
_cod_data_source_file ic061772ksi20060919_082125_6.cif
_cod_data_source_block 5
_cod_original_sg_symbol_H-M 'C 2/c'
_cod_database_code 4307244

loop_
_symmetry_equiv_pos_as_xyz
'x, y, z'
'-x, y, -z+1/2'
'x+1/2, y+1/2, z'
'-x+1/2, y+1/2, -z+1/2'
'-x, -y, -z'
'x, -y, z-1/2'
'-x+1/2, -y+1/2, -z'
'x+1/2, -y+1/2, z-1/2'

loop_
_atom_site_label
_atom_site_type_symbol
_atom_site_fract_x
_atom_site_fract_y
_atom_site_fract_z
_atom_site_U_iso_or_equiv
_atom_site_adp_type
_atom_site_occupancy
_atom_site_symmetry_multiplicity
_atom_site_calc_flag
_atom_site_refinement_flags
_atom_site_disorder_assembly
_atom_site_disorder_group
U U 0.129132(17) 0.214544(19) 0.81645(2) 0.05350(14) Uani 1 1 d . . .
O1 O 0.1386(3) 0.1132(4) 0.8108(4) 0.0616(16) Uani 1 1 d . . .
O2 O 0.1231(3) 0.3186(4) 0.8252(4) 0.0626(15) Uani 1 1 d . . .
O3 O -0.0007(3) 0.2100(3) 0.6628(4) 0.0571(14) Uani 1 1 d . . .
O4 O 0.1549(3) 0.2304(4) 0.6816(4) 0.0630(16) Uani 1 1 d . . .
O5 O 0.1111(4) 0.2267(4) 0.5201(4) 0.0694(18) Uani 1 1 d . . .
O6 O -0.1793(3) 0.1996(3) 0.5145(4) 0.0569(15) Uani 1 1 d . . .
O7 O -0.2149(3) 0.2738(3) 0.3829(4) 0.0620(16) Uani 1 1 d . . .
O8 O 0.0119(5) 0.0736(5) 0.4138(6) 0.094(2) Uani 1 1 d . . .
O9 O -0.1251(4) 0.1047(5) 0.3800(5) 0.086(2) Uani 1 1 d . . .
O10 O 0.0755(6) 0.2364(6) 0.3302(6) 0.115(3) Uani 1 1 d U . .
O11 O 0.2968(5) 0.3258(6) 0.6982(6) 0.113(3) Uani 1 1 d U . .
O12 O -0.0480(9) 0.0339(9) 0.2363(10) 0.091(4) Uani 0.50 1 d PU . .
N1 N 0.1492(7) 0.4712(6) 0.9213(7) 0.102(3) Uani 1 1 d . . .
H1 H 0.1248 0.4213 0.9111 0.123 Uiso 1 1 d R . .
N2 N -0.0291(7) 0.4524(7) 0.8621(8) 0.106(3) Uani 1 1 d . . .
C1 C 0.0024(5) 0.2004(5) 0.5729(6) 0.054(2) Uani 1 1 d . . .
C2 C 0.0968(5) 0.2217(5) 0.5899(7) 0.060(2) Uani 1 1 d . . .
C3 C -0.0630(5) 0.2543(6) 0.4918(6) 0.058(2) Uani 1 1 d . . .
H3A H -0.0487 0.3072 0.5149 0.070 Uiso 1 1 calc R . .
H3B H -0.0545 0.2491 0.4344 0.070 Uiso 1 1 calc R . .
C4 C -0.1592(5) 0.2409(6) 0.4598(6) 0.057(2) Uani 1 1 d . . .
C5 C -0.0128(5) 0.1134(5) 0.5465(6) 0.060(2) Uani 1 1 d . . .
H5A H 0.0418 0.0860 0.5855 0.072 Uiso 1 1 calc R . .
H5B H -0.0553 0.0939 0.5649 0.072 Uiso 1 1 calc R . .
C6 C -0.0442(6) 0.0955(6) 0.4407(7) 0.071(3) Uani 1 1 d . . .
C7 C 0.2391(9) 0.4813(9) 0.9565(10) 0.114(4) Uani 1 1 d U . .
H7 H 0.2752 0.4382 0.9704 0.137 Uiso 1 1 calc R . .
C8 C 0.2748(8) 0.5542(9) 0.9709(9) 0.106(4) Uani 1 1 d U . .
H8 H 0.3346 0.5607 0.9935 0.127 Uiso 1 1 calc R . .
C9 C 0.2220(9) 0.6160(8) 0.9518(10) 0.110(4) Uani 1 1 d U . .
H9 H 0.2450 0.6657 0.9613 0.132 Uiso 1 1 calc R . .
C10 C 0.1336(7) 0.6050(6) 0.9181(8) 0.083(3) Uani 1 1 d U . .
H10 H 0.0979 0.6483 0.9043 0.099 Uiso 1 1 calc R . .
C11 C 0.0967(5) 0.5350(6) 0.9042(6) 0.065(2) Uani 1 1 d . . .
C12 C 0.0035(6) 0.5260(6) 0.8699(7) 0.069(3) Uani 1 1 d . . .
C13 C -0.0461(7) 0.5903(7) 0.8454(8) 0.088(3) Uani 1 1 d U . .
H13 H -0.0220 0.6389 0.8481 0.105 Uiso 1 1 calc R . .
C14 C -0.1350(10) 0.5814(10) 0.8157(11) 0.124(5) Uani 1 1 d U . .
H14 H -0.1709 0.6249 0.7992 0.149 Uiso 1 1 calc R . .
C15 C -0.1696(8) 0.5114(9) 0.8105(9) 0.105(4) Uani 1 1 d U . .
H15 H -0.2286 0.5065 0.7935 0.126 Uiso 1 1 calc R . .
C16 C -0.1175(9) 0.4463(9) 0.8305(10) 0.115(4) Uani 1 1 d U . .
H16 H -0.1428 0.3976 0.8225 0.138 Uiso 1 1 calc R . .

loop_
_atom_site_aniso_label
_atom_site_aniso_U_11
_atom_site_aniso_U_22
_atom_site_aniso_U_33
_atom_site_aniso_U_23
_atom_site_aniso_U_13
_atom_site_aniso_U_12
U 0.02754(16) 0.0678(2) 0.04820(18) -0.00212(16) 0.00439(12) -0.00057(15)
O1 0.035(3) 0.080(4) 0.053(3) -0.005(3) 0.007(2) -0.002(3)
O2 0.040(3) 0.070(4) 0.069(4) -0.002(3) 0.019(3) -0.001(3)
O3 0.030(3) 0.081(4) 0.047(3) -0.001(3) 0.007(2) 0.000(3)
O4 0.030(3) 0.093(5) 0.053(3) -0.003(3) 0.010(2) -0.003(3)
O5 0.041(3) 0.099(5) 0.053(3) -0.004(3) 0.011(3) -0.001(3)
O6 0.033(3) 0.076(4) 0.048(3) 0.001(3) 0.008(2) 0.000(3)
O7 0.026(3) 0.089(5) 0.053(3) 0.011(3) 0.004(2) 0.003(3)
O8 0.073(4) 0.105(5) 0.111(5) -0.019(4) 0.048(4) -0.003(4)
O9 0.049(4) 0.119(6) 0.065(4) -0.005(4) 0.008(3) -0.010(4)
O10 0.115(6) 0.138(6) 0.095(5) -0.008(5) 0.053(5) -0.026(5)
O11 0.079(5) 0.158(7) 0.099(5) 0.002(5) 0.041(4) -0.018(5)
O12 0.105(8) 0.087(8) 0.080(7) -0.022(6) 0.043(7) -0.014(6)
N1 0.091(6) 0.092(6) 0.120(6) 0.003(5) 0.048(5) 0.006(5)
N2 0.089(6) 0.105(7) 0.123(7) -0.005(5) 0.050(5) -0.006(5)
C1 0.037(4) 0.069(6) 0.049(4) 0.000(4) 0.014(3) 0.002(4)
C2 0.043(4) 0.066(6) 0.056(5) 0.004(4) 0.011(4) 0.005(4)
C3 0.033(4) 0.078(6) 0.046(4) 0.000(4) 0.006(3) -0.002(4)
C4 0.032(4) 0.075(6) 0.049(4) -0.010(4) 0.007(4) 0.002(4)
C5 0.044(4) 0.073(6) 0.049(4) 0.001(4) 0.010(4) 0.001(4)
C6 0.052(5) 0.064(6) 0.080(6) 0.001(5) 0.017(5) 0.000(4)
C7 0.095(7) 0.109(7) 0.138(7) 0.025(6) 0.055(6) 0.024(6)
C8 0.077(6) 0.114(7) 0.111(7) 0.016(6) 0.032(5) -0.001(6)
C9 0.091(6) 0.100(7) 0.128(7) -0.011(6) 0.044(5) -0.015(5)
C10 0.060(5) 0.070(5) 0.107(6) -0.006(5) 0.031(4) 0.001(4)
C11 0.047(5) 0.066(6) 0.069(5) -0.007(5) 0.017(4) 0.003(4)
C12 0.054(5) 0.071(7) 0.075(6) -0.017(5) 0.025(5) 0.004(5)
C13 0.070(5) 0.078(6) 0.105(6) -0.017(5) 0.034(5) 0.008(5)
C14 0.120(8) 0.123(8) 0.128(7) -0.019(6) 0.059(6) 0.029(6)
C15 0.079(6) 0.128(7) 0.111(7) -0.028(6) 0.048(5) -0.002(6)
C16 0.105(7) 0.115(7) 0.133(7) -0.014(6) 0.062(6) -0.020(6)

loop_
_atom_type_symbol
_atom_type_description
_atom_type_scat_dispersion_real
_atom_type_scat_dispersion_imag
_atom_type_scat_source
C C 0.0033 0.0016 'International Tables Vol C Tables 4.2.6.8 and 6.1.1.4'
H H 0.0000 0.0000 'International Tables Vol C Tables 4.2.6.8 and 6.1.1.4'
N N 0.0061 0.0033 'International Tables Vol C Tables 4.2.6.8 and 6.1.1.4'
O O 0.0106 0.0060 'International Tables Vol C Tables 4.2.6.8 and 6.1.1.4'
U U -9.6767 9.6646 'International Tables Vol C Tables 4.2.6.8 and 6.1.1.4'

loop_
_geom_angle_atom_site_label_1
_geom_angle_atom_site_label_2
_geom_angle_atom_site_label_3
_geom_angle
_geom_angle_site_symmetry_1
_geom_angle_site_symmetry_3
_geom_angle_publ_flag
O1 U O2 178.1(2) . . ?
O1 U O6 87.3(2) . 2_556 ?
O2 U O6 91.7(2) . 2_556 ?
O1 U O4 90.6(2) . . ?
O2 U O4 89.6(2) . . ?
O6 U O4 151.28(18) 2_556 . ?
O1 U O3 89.1(2) . . ?
O2 U O3 92.7(2) . . ?
O6 U O3 141.63(19) 2_556 . ?
O4 U O3 66.87(18) . . ?
O1 U O3 95.1(2) . 2_556 ?
O2 U O3 86.1(2) . 2_556 ?
O6 U O3 73.82(18) 2_556 2_556 ?
O4 U O3 134.87(17) . 2_556 ?
O3 U O3 68.5(2) . 2_556 ?
O1 U O7 89.5(2) . 8_556 ?
O2 U O7 88.7(2) . 8_556 ?
O6 U O7 77.85(19) 2_556 8_556 ?
O4 U O7 73.50(19) . 8_556 ?
O3 U O7 140.33(19) . 8_556 ?
O3 U O7 151.01(19) 2_556 8_556 ?
C1 O3 U 121.4(4) . . ?
C1 O3 U 127.1(4) . 2_556 ?
U O3 U 111.4(2) . 2_556 ?
C2 O4 U 125.3(6) . . ?
C2 O4 O11 110.5(6) . . ?
U O4 O11 120.4(3) . . ?
C2 O5 O10 158.1(6) . . ?
C4 O6 U 127.2(5) . 2_556 ?
C4 O7 U 130.2(6) . 8_455 ?
C11 N1 C7 119.3(11) . . ?
C12 N2 C16 116.4(11) . . ?
O3 C1 C3 111.5(7) . . ?
O3 C1 C5 106.9(7) . . ?
C3 C1 C5 114.1(7) . . ?
O3 C1 C2 109.3(6) . . ?
C3 C1 C2 107.3(7) . . ?
C5 C1 C2 107.7(7) . . ?
O5 C2 O4 125.2(8) . . ?
O5 C2 C1 120.3(7) . . ?
O4 C2 C1 114.4(8) . . ?
C4 C3 C1 116.2(8) . . ?
O7 C4 O6 123.4(7) . . ?
O7 C4 C3 118.1(8) . . ?
O6 C4 C3 118.5(7) . . ?
C6 C5 C1 114.8(7) . . ?
O9 C6 O8 122.6(10) . . ?
O9 C6 C5 118.7(9) . . ?
O8 C6 C5 118.7(8) . . ?
C8 C7 N1 120.7(12) . . ?
C9 C8 C7 119.0(13) . . ?
C8 C9 C10 119.5(13) . . ?
C11 C10 C9 123.1(11) . . ?
C10 C11 N1 118.2(9) . . ?
C10 C11 C12 121.3(9) . . ?
N1 C11 C12 120.4(9) . . ?
C13 C12 N2 124.1(10) . . ?
C13 C12 C11 117.8(10) . . ?
N2 C12 C11 118.1(9) . . ?
C12 C13 C14 117.4(12) . . ?
C15 C14 C13 121.1(13) . . ?
C14 C15 C16 119.8(13) . . ?
N2 C16 C15 121.1(13) . . ?

loop_
_geom_bond_atom_site_label_1
_geom_bond_atom_site_label_2
_geom_bond_distance
_geom_bond_site_symmetry_2
_geom_bond_publ_flag
U O1 1.766(6) . ?
U O2 1.812(7) . ?
U O6 2.339(5) 2_556 ?
U O4 2.346(6) . ?
U O3 2.368(5) . ?
U O3 2.400(5) 2_556 ?
U O7 2.400(5) 8_556 ?
U U 3.9377(6) 2_556 ?
O3 C1 1.425(10) . ?
O3 U 2.400(5) 2_556 ?
O4 C2 1.297(10) . ?
O4 O11 2.871(10) . ?
O5 C2 1.219(11) . ?
O5 O10 2.701(11) . ?
O6 C4 1.275(11) . ?
O6 U 2.339(5) 2_556 ?
O7 C4 1.254(9) . ?
O7 U 2.400(5) 8_455 ?
O8 C6 1.286(12) . ?
O8 O12 2.520(15) . ?
O8 O12 2.761(16) 2 ?
O9 C6 1.271(10) . ?
O9 O11 2.745(11) 8_455 ?
O10 O10 2.608(18) 2 ?
O10 O11 2.681(14) 7_556 ?
O12 O1 2.895(15) 5_556 ?
N1 C11 1.373(13) . ?
N1 C7 1.395(15) . ?
N2 C12 1.374(14) . ?
N2 C16 1.375(15) . ?
C1 C3 1.539(11) . ?
C1 C5 1.546(12) . ?
C1 C2 1.574(12) . ?
C3 C4 1.515(11) . ?
C5 C6 1.488(13) . ?
C7 C8 1.375(17) . ?
C8 C9 1.345(17) . ?
C9 C10 1.376(15) . ?
C10 C11 1.338(13) . ?
C11 C12 1.450(12) . ?
C12 C13 1.346(14) . ?
C13 C14 1.392(18) . ?
C14 C15 1.337(18) . ?
C15 C16 1.384(18) . ?

loop_
_geom_hbond_atom_site_label_D
_geom_hbond_atom_site_label_H
_geom_hbond_atom_site_label_A
_geom_hbond_distance_DH
_geom_hbond_distance_HA
_geom_hbond_distance_DA
_geom_hbond_angle_DHA
_geom_hbond_site_symmetry_A
N1 H1 O2 0.94 2.21 2.953(12) 135.5 .
